data_2240602
loop_
_publ_author_name
'Raja, R.'
'Suresh, M.'
'Raghunathan, R.'
'SubbiahPandi, A.'

_publ_section_title
;
 Crystal structures of methyl
 3-(4-isopropylphenyl)-1-methyl-1,2,3,3a,4,9b-hexahydrothiochromeno[4,3-<i>b</i>]pyrrole-3a-carboxylate,
 methyl
 1-methyl-3-(<i>o</i>-tolyl)-1,2,3,3a,4,9b-hexahydrothiochromeno[4,3-<i>b</i>]pyrrole-3a-carboxylate
 and methyl
 1-methyl-3-(<i>o</i>-tolyl)-3,3a,4,9b-tetrahydro-1<i>H</i>-thiochromeno[4,3-<i>c</i>]isoxazole-3a-carboxylate
;
_journal_coeditor_code SU5106
_journal_issue 6
_journal_name_full 'Acta Crystallographica Section E'
_journal_page_first 574
_journal_page_last 577
_journal_paper_doi 10.1107/S2056989015008063
_journal_volume 71
_journal_year 2015
_chemical_formula_moiety 'C20 H21 N O3 S'
_chemical_formula_sum 'C20 H21 N O3 S'
_chemical_formula_weight 355.44
_chemical_name_systematic
'Methyl 1-methyl-3-(<i>o</i>-tolyl)-3,3a,4,9b-tetrahydro-1<i>H</i>-thiochromeno[4,3-<i>c</i>]isoxazole-3a-carboxylate'
_space_group_IT_number 61
_symmetry_cell_setting orthorhombic
_symmetry_space_group_name_Hall '-P 2ac 2ab'
_symmetry_space_group_name_H-M 'P b c a'
_atom_sites_solution_hydrogens geom
_atom_sites_solution_primary direct
_atom_sites_solution_secondary difmap
_audit_creation_method SHELXL97
_cell_angle_alpha 90.00
_cell_angle_beta 90.00
_cell_angle_gamma 90.00
_cell_formula_units_Z 8
_cell_length_a 11.2629(11)
_cell_length_b 13.2117(11)
_cell_length_c 24.041(3)
_cell_measurement_reflns_used 2536
_cell_measurement_temperature 293(2)
_cell_measurement_theta_max 25.00
_cell_measurement_theta_min 1.69
_cell_volume 3577.4(6)
_computing_cell_refinement
;
<i>SAINT</i> (Bruker, 2008)
;
_computing_data_collection
;
<i>APEX2</i> (Bruker, 2008)
;
_computing_data_reduction
;
<i>SAINT</i> (Bruker, 2008)
;
_computing_molecular_graphics
;
<i>ORTEP-3</i> for Windows (Farrugia, 2012)
;
_computing_publication_material
;
<i>SHELXL97</i> (Sheldrick, 2008) and <i>PLATON</i> (Spek, 2009)
;
_computing_structure_refinement
;
SHELXL97 (Sheldrick, 2008)
;
_computing_structure_solution
;
SHELXS97 (Sheldrick, 2008)
;
_diffrn_ambient_temperature 293(2)
_diffrn_measured_fraction_theta_full 1.000
_diffrn_measured_fraction_theta_max 1.000
_diffrn_measurement_device_type 'Bruker SMART APEXII CCD'
_diffrn_measurement_method '\w and \f scans'
_diffrn_radiation_monochromator graphite
_diffrn_radiation_source 'fine-focus sealed tube'
_diffrn_radiation_type MoK\a
_diffrn_radiation_wavelength 0.71073
_diffrn_reflns_av_R_equivalents 0.0332
_diffrn_reflns_av_sigmaI/netI 0.0172
_diffrn_reflns_limit_h_max 13
_diffrn_reflns_limit_h_min -13
_diffrn_reflns_limit_k_max 15
_diffrn_reflns_limit_k_min -15
_diffrn_reflns_limit_l_max 28
_diffrn_reflns_limit_l_min -25
_diffrn_reflns_number 37913
_diffrn_reflns_theta_full 25.00
_diffrn_reflns_theta_max 25.00
_diffrn_reflns_theta_min 1.69
_diffrn_standards_interval_count 0
_diffrn_standards_interval_time 0
_diffrn_standards_number 0
_exptl_absorpt_coefficient_mu 0.200
_exptl_absorpt_correction_T_max 0.951
_exptl_absorpt_correction_T_min 0.932
_exptl_absorpt_correction_type multi-scan
_exptl_absorpt_process_details
;
(<i>SADABS</i>; Bruker, 2008)
;
_exptl_crystal_colour colourless
_exptl_crystal_density_diffrn 1.320
_exptl_crystal_density_method 'not measured'
_exptl_crystal_description block
_exptl_crystal_F_000 1504
_exptl_crystal_size_max 0.35
_exptl_crystal_size_mid 0.30
_exptl_crystal_size_min 0.25
_refine_diff_density_max 0.220
_refine_diff_density_min -0.224
_refine_ls_extinction_method none
_refine_ls_goodness_of_fit_ref 1.122
_refine_ls_hydrogen_treatment constr
_refine_ls_matrix_type full
_refine_ls_number_parameters 229
_refine_ls_number_reflns 3151
_refine_ls_number_restraints 0
_refine_ls_restrained_S_all 1.122
_refine_ls_R_factor_all 0.0619
_refine_ls_R_factor_gt 0.0457
_refine_ls_shift/su_max 0.000
_refine_ls_shift/su_mean 0.000
_refine_ls_structure_factor_coef Fsqd
_refine_ls_weighting_details 'calc w=1/[\s^2^(Fo^2^)+(0.0267P)^2^+3.6376P] where P=(Fo^2^+2Fc^2^)/3'
_refine_ls_weighting_scheme calc
_refine_ls_wR_factor_gt 0.0985
_refine_ls_wR_factor_ref 0.1108
_reflns_number_gt 2536
_reflns_number_total 3151
_reflns_threshold_expression I>2sigma(I)
_cod_data_source_file su5106sup1.cif
_cod_data_source_block III
_cod_original_cell_volume 3577.3(6)
_cod_database_code 2240602

loop_
_symmetry_equiv_pos_as_xyz
'x, y, z'
'-x+1/2, -y, z+1/2'
'x+1/2, -y+1/2, -z'
'-x, y+1/2, -z+1/2'
'-x, -y, -z'
'x-1/2, y, -z-1/2'
'-x-1/2, y-1/2, z'
'x, -y-1/2, z-1/2'

loop_
_atom_site_type_symbol
_atom_site_label
_atom_site_fract_x
_atom_site_fract_y
_atom_site_fract_z
_atom_site_U_iso_or_equiv
_atom_site_adp_type
_atom_site_calc_flag
_atom_site_refinement_flags
_atom_site_occupancy
_atom_site_symmetry_multiplicity
C C6 0.1021(2) 0.96898(18) 0.15232(10) 0.0414(6) Uani d . 1 1
C C5 0.1663(3) 1.0558(2) 0.16587(11) 0.0554(8) Uani d . 1 1
H H2 0.2488 1.0549 0.1644 0.067 Uiso calc R 1 1
C C4 0.1082(4) 1.1428(2) 0.18133(13) 0.0682(9) Uani d . 1 1
H H3 0.1516 1.2001 0.1908 0.082 Uiso calc R 1 1
C C3 -0.0133(4) 1.1458(2) 0.18285(13) 0.0661(9) Uani d . 1 1
H H4 -0.0524 1.2051 0.1928 0.079 Uiso calc R 1 1
C C2 -0.0774(3) 1.0602(2) 0.16959(11) 0.0532(7) Uani d . 1 1
H H5 -0.1599 1.0627 0.1704 0.064 Uiso calc R 1 1
C C1 -0.0216(2) 0.96998(17) 0.15496(9) 0.0387(6) Uani d . 1 1
C C9 -0.0973(2) 0.87834(17) 0.14347(9) 0.0349(5) Uani d . 1 1
H H7 -0.1701 0.8994 0.1244 0.042 Uiso calc R 1 1
C C8 -0.0406(2) 0.79039(17) 0.11168(9) 0.0339(5) Uani d . 1 1
C C7 0.0803(2) 0.76400(18) 0.13613(10) 0.0396(6) Uani d . 1 1
H H9A 0.1108 0.7038 0.1179 0.048 Uiso calc R 1 1
H H9B 0.0713 0.7489 0.1754 0.048 Uiso calc R 1 1
C C12 -0.0283(2) 0.80429(18) 0.04923(10) 0.0402(6) Uani d . 1 1
C C13 -0.1085(4) 0.8784(3) -0.03165(13) 0.1103(17) Uani d . 1 1
H H11A -0.0351 0.9079 -0.0439 0.165 Uiso calc R 1 1
H H11B -0.1734 0.9211 -0.0425 0.165 Uiso calc R 1 1
H H11C -0.1179 0.8128 -0.0483 0.165 Uiso calc R 1 1
C C11 -0.1353(2) 0.70812(18) 0.12471(10) 0.0405(6) Uani d . 1 1
H H12 -0.2058 0.7209 0.1019 0.049 Uiso calc R 1 1
C C15 -0.0373(2) 0.5505(2) 0.15990(12) 0.0485(7) Uani d . 1 1
H H13 -0.0221 0.5846 0.1930 0.058 Uiso calc R 1 1
C C16 0.0011(3) 0.4518(2) 0.15331(15) 0.0626(9) Uani d . 1 1
H H14 0.0427 0.4197 0.1817 0.075 Uiso calc R 1 1
C C17 -0.0226(3) 0.4015(2) 0.10480(16) 0.0698(10) Uani d . 1 1
H H15 0.0041 0.3355 0.1000 0.084 Uiso calc R 1 1
C C18 -0.0850(3) 0.4478(2) 0.06366(14) 0.0638(8) Uani d . 1 1
H H16 -0.1015 0.4122 0.0312 0.077 Uiso calc R 1 1
C C19 -0.1248(2) 0.5466(2) 0.06874(12) 0.0483(7) Uani d . 1 1
C C20 -0.1961(3) 0.5916(3) 0.02205(13) 0.0751(10) Uani d . 1 1
H H18A -0.1985 0.5450 -0.0086 0.113 Uiso calc R 1 1
H H18B -0.1600 0.6538 0.0102 0.113 Uiso calc R 1 1
H H18C -0.2755 0.6048 0.0347 0.113 Uiso calc R 1 1
C C14 -0.0983(2) 0.59892(18) 0.11741(10) 0.0382(6) Uani d . 1 1
C C10 -0.2337(3) 0.8711(2) 0.22232(12) 0.0608(8) Uani d . 1 1
H H20A -0.2966 0.8737 0.1954 0.091 Uiso calc R 1 1
H H20B -0.2167 0.9382 0.2353 0.091 Uiso calc R 1 1
H H20C -0.2576 0.8295 0.2531 0.091 Uiso calc R 1 1
N N1 -0.12874(18) 0.82867(15) 0.19689(8) 0.0399(5) Uani d . 1 1
O O3 -0.1645(2) 0.72567(14) 0.18158(8) 0.0649(6) Uani d . 1 1
O O1 0.04071(18) 0.75906(16) 0.02133(8) 0.0600(5) Uani d . 1 1
O O2 -0.1069(2) 0.86808(17) 0.02891(7) 0.0757(7) Uani d . 1 1
S S1 0.18494(6) 0.86516(5) 0.12793(3) 0.04623(19) Uani d . 1 1

loop_
_atom_site_aniso_label
_atom_site_aniso_U_11
_atom_site_aniso_U_22
_atom_site_aniso_U_33
_atom_site_aniso_U_12
_atom_site_aniso_U_13
_atom_site_aniso_U_23
C6 0.0534(15) 0.0403(14) 0.0303(13) -0.0046(12) -0.0061(11) 0.0067(11)
C5 0.0688(19) 0.0493(17) 0.0482(16) -0.0181(15) -0.0132(14) 0.0071(13)
C4 0.105(3) 0.0420(18) 0.0574(19) -0.0220(18) -0.0143(19) -0.0011(14)
C3 0.105(3) 0.0359(16) 0.0576(19) 0.0024(17) -0.0008(18) -0.0053(14)
C2 0.0725(19) 0.0397(15) 0.0472(16) 0.0070(14) -0.0027(14) 0.0022(12)
C1 0.0539(15) 0.0339(13) 0.0282(12) 0.0021(11) -0.0056(11) 0.0023(10)
C9 0.0377(12) 0.0378(13) 0.0293(12) 0.0064(10) -0.0032(10) 0.0017(10)
C8 0.0361(12) 0.0333(12) 0.0325(12) 0.0029(10) 0.0010(10) -0.0002(10)
C7 0.0386(13) 0.0366(13) 0.0436(14) 0.0013(11) -0.0005(11) 0.0016(11)
C12 0.0456(14) 0.0384(14) 0.0364(13) -0.0014(12) 0.0023(12) -0.0044(11)
C13 0.171(4) 0.129(3) 0.0311(17) 0.072(3) 0.005(2) 0.0142(19)
C11 0.0380(13) 0.0393(13) 0.0441(14) 0.0005(11) 0.0040(11) -0.0018(11)
C15 0.0466(15) 0.0459(16) 0.0531(17) -0.0084(13) -0.0029(13) 0.0046(13)
C16 0.0490(16) 0.0498(18) 0.089(2) 0.0048(14) 0.0027(16) 0.0217(17)
C17 0.067(2) 0.0392(16) 0.103(3) 0.0065(15) 0.025(2) -0.0020(18)
C18 0.072(2) 0.0492(17) 0.070(2) -0.0109(16) 0.0155(17) -0.0181(16)
C19 0.0443(15) 0.0470(15) 0.0536(17) -0.0096(12) 0.0025(13) -0.0044(13)
C20 0.087(2) 0.074(2) 0.064(2) -0.0162(19) -0.0271(19) -0.0084(17)
C14 0.0329(12) 0.0365(13) 0.0451(14) -0.0043(10) 0.0030(11) -0.0009(11)
C10 0.0687(19) 0.0627(19) 0.0510(16) 0.0175(16) 0.0203(15) 0.0000(14)
N1 0.0433(11) 0.0410(12) 0.0355(11) 0.0055(9) 0.0023(9) 0.0018(9)
O3 0.0916(16) 0.0424(11) 0.0607(13) -0.0102(10) 0.0396(12) -0.0064(9)
O1 0.0646(12) 0.0726(13) 0.0428(11) 0.0123(11) 0.0081(10) -0.0140(10)
O2 0.1102(18) 0.0868(16) 0.0301(10) 0.0516(14) 0.0040(11) 0.0056(10)
S1 0.0383(3) 0.0485(4) 0.0519(4) -0.0047(3) -0.0019(3) 0.0028(3)

loop_
_atom_type_symbol
_atom_type_description
_atom_type_scat_dispersion_real
_atom_type_scat_dispersion_imag
_atom_type_scat_source
C C 0.0033 0.0016 'International Tables Vol C Tables 4.2.6.8 and 6.1.1.4'
H H 0.0000 0.0000 'International Tables Vol C Tables 4.2.6.8 and 6.1.1.4'
N N 0.0061 0.0033 'International Tables Vol C Tables 4.2.6.8 and 6.1.1.4'
O O 0.0106 0.0060 'International Tables Vol C Tables 4.2.6.8 and 6.1.1.4'
S S 0.1246 0.1234 'International Tables Vol C Tables 4.2.6.8 and 6.1.1.4'

loop_
_geom_angle_atom_site_label_1
_geom_angle_atom_site_label_2
_geom_angle_atom_site_label_3
_geom_angle
C5 C6 C1 119.9(3)
C5 C6 S1 116.4(2)
C1 C6 S1 123.51(19)
C4 C5 C6 120.3(3)
C4 C5 H2 119.9
C6 C5 H2 119.9
C3 C4 C5 120.5(3)
C3 C4 H3 119.8
C5 C4 H3 119.8
C4 C3 C2 119.5(3)
C4 C3 H4 120.2
C2 C3 H4 120.2
C3 C2 C1 121.6(3)
C3 C2 H5 119.2
C1 C2 H5 119.2
C2 C1 C6 118.1(2)
C2 C1 C9 118.6(2)
C6 C1 C9 123.3(2)
N1 C9 C1 109.36(18)
N1 C9 C8 101.30(18)
C1 C9 C8 117.7(2)
N1 C9 H7 109.3
C1 C9 H7 109.3
C8 C9 H7 109.3
C12 C8 C7 109.1(2)
C12 C8 C9 116.09(19)
C7 C8 C9 110.75(19)
C12 C8 C11 110.23(19)
C7 C8 C11 112.07(19)
C9 C8 C11 98.24(18)
C8 C7 S1 111.98(16)
C8 C7 H9A 109.2
S1 C7 H9A 109.2
C8 C7 H9B 109.2
S1 C7 H9B 109.2
H9A C7 H9B 107.9
O1 C12 O2 123.6(2)
O1 C12 C8 123.8(2)
O2 C12 C8 112.5(2)
O2 C13 H11A 109.5
O2 C13 H11B 109.5
H11A C13 H11B 109.5
O2 C13 H11C 109.5
H11A C13 H11C 109.5
H11B C13 H11C 109.5
O3 C11 C14 109.3(2)
O3 C11 C8 103.74(19)
C14 C11 C8 117.02(19)
O3 C11 H12 108.8
C14 C11 H12 108.8
C8 C11 H12 108.8
C16 C15 C14 120.4(3)
C16 C15 H13 119.8
C14 C15 H13 119.8
C17 C16 C15 119.6(3)
C17 C16 H14 120.2
C15 C16 H14 120.2
C18 C17 C16 120.2(3)
C18 C17 H15 119.9
C16 C17 H15 119.9
C17 C18 C19 121.8(3)
C17 C18 H16 119.1
C19 C18 H16 119.1
C18 C19 C14 118.2(3)
C18 C19 C20 118.7(3)
C14 C19 C20 123.1(3)
C19 C20 H18A 109.5
C19 C20 H18B 109.5
H18A C20 H18B 109.5
C19 C20 H18C 109.5
H18A C20 H18C 109.5
H18B C20 H18C 109.5
C15 C14 C19 119.7(2)
C15 C14 C11 119.4(2)
C19 C14 C11 120.8(2)
N1 C10 H20A 109.5
N1 C10 H20B 109.5
H20A C10 H20B 109.5
N1 C10 H20C 109.5
H20A C10 H20C 109.5
H20B C10 H20C 109.5
C10 N1 O3 104.0(2)
C10 N1 C9 112.9(2)
O3 N1 C9 104.98(17)
C11 O3 N1 109.19(17)
C12 O2 C13 115.9(2)
C6 S1 C7 101.32(12)

loop_
_geom_bond_atom_site_label_1
_geom_bond_atom_site_label_2
_geom_bond_distance
C6 C5 1.395(4)
C6 C1 1.395(4)
C6 S1 1.759(3)
C5 C4 1.374(4)
C5 H2 0.9300
C4 C3 1.369(5)
C4 H3 0.9300
C3 C2 1.379(4)
C3 H4 0.9300
C2 C1 1.392(4)
C2 H5 0.9300
C1 C9 1.506(3)
C9 N1 1.485(3)
C9 C8 1.531(3)
C9 H7 0.9800
C8 C12 1.519(3)
C8 C7 1.523(3)
C8 C11 1.555(3)
C7 S1 1.793(2)
C7 H9A 0.9700
C7 H9B 0.9700
C12 O1 1.188(3)
C12 O2 1.317(3)
C13 O2 1.462(3)
C13 H11A 0.9600
C13 H11B 0.9600
C13 H11C 0.9600
C11 O3 1.425(3)
C11 C14 1.512(3)
C11 H12 0.9800
C15 C16 1.383(4)
C15 C14 1.387(4)
C15 H13 0.9300
C16 C17 1.368(5)
C16 H14 0.9300
C17 C18 1.359(5)
C17 H15 0.9300
C18 C19 1.385(4)
C18 H16 0.9300
C19 C14 1.392(4)
C19 C20 1.503(4)
C20 H18A 0.9600
C20 H18B 0.9600
C20 H18C 0.9600
C10 N1 1.444(3)
C10 H20A 0.9600
C10 H20B 0.9600
C10 H20C 0.9600
N1 O3 1.466(3)

loop_
_geom_torsion_atom_site_label_1
_geom_torsion_atom_site_label_2
_geom_torsion_atom_site_label_3
_geom_torsion_atom_site_label_4
_geom_torsion
C1 C6 C5 C4 -0.6(4)
S1 C6 C5 C4 175.2(2)
C6 C5 C4 C3 -0.9(5)
C5 C4 C3 C2 1.0(5)
C4 C3 C2 C1 0.5(5)
C3 C2 C1 C6 -2.0(4)
C3 C2 C1 C9 177.3(2)
C5 C6 C1 C2 2.0(4)
S1 C6 C1 C2 -173.48(18)
C5 C6 C1 C9 -177.2(2)
S1 C6 C1 C9 7.3(3)
C2 C1 C9 N1 -82.6(3)
C6 C1 C9 N1 96.7(3)
C2 C1 C9 C8 162.6(2)
C6 C1 C9 C8 -18.1(3)
N1 C9 C8 C12 163.35(19)
C1 C9 C8 C12 -77.5(3)
N1 C9 C8 C7 -71.5(2)
C1 C9 C8 C7 47.7(3)
N1 C9 C8 C11 46.0(2)
C1 C9 C8 C11 165.10(19)
C12 C8 C7 S1 64.2(2)
C9 C8 C7 S1 -64.8(2)
C11 C8 C7 S1 -173.41(16)
C7 C8 C12 O1 32.1(3)
C9 C8 C12 O1 158.1(2)
C11 C8 C12 O1 -91.4(3)
C7 C8 C12 O2 -151.3(2)
C9 C8 C12 O2 -25.3(3)
C11 C8 C12 O2 85.2(3)
C12 C8 C11 O3 -162.1(2)
C7 C8 C11 O3 76.1(2)
C9 C8 C11 O3 -40.3(2)
C12 C8 C11 C14 77.5(3)
C7 C8 C11 C14 -44.3(3)
C9 C8 C11 C14 -160.7(2)
C14 C15 C16 C17 -0.7(4)
C15 C16 C17 C18 -1.0(5)
C16 C17 C18 C19 1.1(5)
C17 C18 C19 C14 0.6(4)
C17 C18 C19 C20 -178.4(3)
C16 C15 C14 C19 2.3(4)
C16 C15 C14 C11 -177.7(2)
C18 C19 C14 C15 -2.2(4)
C20 C19 C14 C15 176.6(3)
C18 C19 C14 C11 177.8(2)
C20 C19 C14 C11 -3.3(4)
O3 C11 C14 C15 -34.3(3)
C8 C11 C14 C15 83.1(3)
O3 C11 C14 C19 145.6(2)
C8 C11 C14 C19 -96.9(3)
C1 C9 N1 C10 86.3(3)
C8 C9 N1 C10 -148.7(2)
C1 C9 N1 O3 -161.01(19)
C8 C9 N1 O3 -36.0(2)
C14 C11 O3 N1 145.05(19)
C8 C11 O3 N1 19.5(2)
C10 N1 O3 C11 129.1(2)
C9 N1 O3 C11 10.3(2)
O1 C12 O2 C13 2.2(5)
C8 C12 O2 C13 -174.4(3)
C5 C6 S1 C7 163.25(19)
C1 C6 S1 C7 -21.1(2)
C8 C7 S1 C6 48.96(19)

_cod_database_fobs_code 2240602
